data_7023726
loop_
_publ_author_name
'Bartelmess, Juergen'
'Weare, Walter W.'
'Sommer, Roger D.'

_publ_section_title
;
 Synthesis, characterization and structural investigation of novel
 meso-pyridyl BODIPY-cobaloxime complexes.
;
_journal_issue 41
_journal_name_full 'Dalton transactions (Cambridge, England : 2003)'
_journal_page_first 14883
_journal_page_last 14891
_journal_paper_doi 10.1039/c3dt51849c
_journal_volume 42
_journal_year 2013
_chemical_formula_sum 'C26 H32 B Cl Co F2 N7 O4'
_chemical_formula_weight 649.78
_chemical_name_common JBWW01_B
_space_group_crystal_system monoclinic
_space_group_IT_number 14
_space_group_name_Hall '-P 2ybc'
_space_group_name_H-M_alt 'P 1 21/c 1'
_symmetry_space_group_name_Hall '-P 2ybc'
_symmetry_space_group_name_H-M 'P 1 21/c 1'
_atom_sites_solution_hydrogens geom
_atom_sites_solution_primary direct
_atom_sites_solution_secondary difmap
_cell_angle_alpha 90
_cell_angle_beta 97.256(2)
_cell_angle_gamma 90
_cell_formula_units_Z 4
_cell_length_a 14.3775(6)
_cell_length_b 14.6934(5)
_cell_length_c 14.0989(6)
_cell_measurement_reflns_used 9989
_cell_measurement_temperature 110.(2)
_cell_measurement_theta_max 33.3864
_cell_measurement_theta_min 2.5704
_cell_volume 2954.6(2)
_computing_cell_refinement 'SAINT V7.68A (Bruker AXS Inc., 2009)'
_computing_data_collection 'Bruker Instrument Service v2009, 11, 0, 0'
_computing_data_reduction 'SAINT V7.68A (Bruker AXS Inc., 2009)'
_computing_structure_refinement 'SHELXL-97 (Sheldrick, 2008)'
_computing_structure_solution 'SHELXS-97 (Sheldrick, 2008)'
_diffrn_ambient_temperature 110.(2)
_diffrn_detector_area_resol_mean 8.3333
_diffrn_measured_fraction_theta_full 0.999
_diffrn_measured_fraction_theta_max 0.999
_diffrn_measurement_device_type 'Bruker-Nonius X8 Kappa APEX II'
_diffrn_measurement_method 'phi and omega scans'
_diffrn_radiation_monochromator graphite
_diffrn_radiation_type MoK\a
_diffrn_radiation_wavelength 0.71073
_diffrn_reflns_av_R_equivalents 0.0304
_diffrn_reflns_av_sigmaI/netI 0.0352
_diffrn_reflns_limit_h_max 21
_diffrn_reflns_limit_h_min -21
_diffrn_reflns_limit_k_max 11
_diffrn_reflns_limit_k_min -21
_diffrn_reflns_limit_l_max 20
_diffrn_reflns_limit_l_min -20
_diffrn_reflns_number 32625
_diffrn_reflns_theta_full 31.51
_diffrn_reflns_theta_max 31.51
_diffrn_reflns_theta_min 1.99
_diffrn_source 'fine-focus sealed tube'
_exptl_absorpt_coefficient_mu 0.729
_exptl_absorpt_correction_T_max 0.7466
_exptl_absorpt_correction_T_min 0.6720
_exptl_absorpt_correction_type multi-scan
_exptl_absorpt_process_details 'SADABS V2008/1 (Bruker AXS Inc.)'
_exptl_crystal_colour orange
_exptl_crystal_density_diffrn 1.461
_exptl_crystal_density_method 'not measured'
_exptl_crystal_description plate
_exptl_crystal_F_000 1344
_exptl_crystal_size_max 0.400
_exptl_crystal_size_mid 0.200
_exptl_crystal_size_min 0.050
_refine_diff_density_max 0.436
_refine_diff_density_min -0.394
_refine_ls_extinction_method none
_refine_ls_goodness_of_fit_ref 1.022
_refine_ls_hydrogen_treatment mixed
_refine_ls_matrix_type full
_refine_ls_number_parameters 393
_refine_ls_number_reflns 9829
_refine_ls_number_restraints 0
_refine_ls_restrained_S_all 1.022
_refine_ls_R_factor_all 0.0508
_refine_ls_R_factor_gt 0.0337
_refine_ls_shift/su_max 0.001
_refine_ls_shift/su_mean 0.000
_refine_ls_structure_factor_coef Fsqd
_refine_ls_weighting_details 'calc w=1/[\s^2^(Fo^2^)+(0.0402P)^2^+0.9787P] where P=(Fo^2^+2Fc^2^)/3'
_refine_ls_weighting_scheme calc
_refine_ls_wR_factor_gt 0.0789
_refine_ls_wR_factor_ref 0.0861
_reflns_number_gt 7724
_reflns_number_total 9829
_reflns_threshold_expression >2sigma(I)
_cod_data_source_file c3dt51849c.txt
_cod_data_source_block I
_cod_database_code 7023726

loop_
_space_group_symop_operation_xyz
'x, y, z'
'-x, y+1/2, -z+1/2'
'-x, -y, -z'
'x, -y-1/2, z-1/2'

loop_
_atom_site_type_symbol
_atom_site_label
_atom_site_fract_x
_atom_site_fract_y
_atom_site_fract_z
_atom_site_U_iso_or_equiv
_atom_site_adp_type
_atom_site_calc_flag
_atom_site_refinement_flags
_atom_site_occupancy
Co Co1 0.403503(12) 0.432333(12) 0.222175(12) 0.01162(5) Uani d . 1
N N1 0.51751(8) 0.49972(8) 0.23585(9) 0.0167(2) Uani d . 1
N N2 0.39204(8) 0.49090(8) 0.34060(8) 0.0168(2) Uani d . 1
N N3 0.29022(8) 0.36625(8) 0.20955(8) 0.0143(2) Uani d . 1
N N4 0.41363(8) 0.37798(8) 0.10269(8) 0.0144(2) Uani d . 1
N N5 0.33733(8) 0.53427(8) 0.15374(8) 0.0130(2) Uani d . 1
N N6 0.12467(8) 0.88598(8) -0.05158(8) 0.0129(2) Uani d . 1
N N7 0.07345(8) 0.76170(8) -0.16602(8) 0.0142(2) Uani d . 1
O O1 0.58098(7) 0.49281(7) 0.17323(8) 0.0217(2) Uani d . 1
O O2 0.31927(8) 0.47538(8) 0.39036(7) 0.0236(2) Uani d . 1
H H2 0.2768(14) 0.4257(13) 0.3433(15) 0.035 Uiso d . 1
O O3 0.23372(7) 0.36518(7) 0.27777(7) 0.0200(2) Uani d . 1
O O4 0.48887(7) 0.38995(7) 0.05785(7) 0.0203(2) Uani d . 1
H H1 0.5435(14) 0.4422(13) 0.1157(15) 0.03 Uiso d . 1
C C1 0.53147(10) 0.55377(10) 0.30876(11) 0.0205(3) Uani d . 1
C C2 0.45547(11) 0.55038(10) 0.36934(10) 0.0212(3) Uani d . 1
C C3 0.61574(12) 0.61272(11) 0.33094(14) 0.0313(4) Uani d . 1
H H3A 0.6616 0.598 0.2874 0.047 Uiso calc R 1
H H3B 0.6437 0.6022 0.3971 0.047 Uiso calc R 1
H H3C 0.5973 0.6767 0.3229 0.047 Uiso calc R 1
C C4 0.45363(14) 0.61020(12) 0.45492(12) 0.0341(4) Uani d . 1
H H4A 0.3961 0.5987 0.4836 0.051 Uiso calc R 1
H H4B 0.4554 0.6741 0.4354 0.051 Uiso calc R 1
H H4C 0.5082 0.5969 0.5018 0.051 Uiso calc R 1
C C5 0.26768(10) 0.32565(10) 0.12802(10) 0.0171(3) Uani d . 1
C C6 0.34071(10) 0.33267(10) 0.06433(10) 0.0169(3) Uani d . 1
C C7 0.17699(12) 0.27620(12) 0.10450(13) 0.0304(4) Uani d . 1
H H7A 0.1263 0.3119 0.1265 0.046 Uiso calc R 1
H H7B 0.1809 0.2168 0.1364 0.046 Uiso calc R 1
H H7C 0.1643 0.2674 0.0352 0.046 Uiso calc R 1
C C8 0.33343(13) 0.29242(12) -0.03366(11) 0.0280(3) Uani d . 1
H H8A 0.3924 0.302 -0.0602 0.042 Uiso calc R 1
H H8B 0.2821 0.3218 -0.0749 0.042 Uiso calc R 1
H H8C 0.3209 0.227 -0.0301 0.042 Uiso calc R 1
C C9 0.37588(10) 0.58071(9) 0.08614(10) 0.0156(3) Uani d . 1
H H9 0.4389 0.5682 0.0769 0.019 Uiso calc R 1
C C10 0.32651(10) 0.64617(9) 0.02967(10) 0.0162(3) Uani d . 1
H H10 0.3556 0.6779 -0.0174 0.019 Uiso calc R 1
C C11 0.23420(9) 0.66499(9) 0.04234(9) 0.0143(2) Uani d . 1
C C12 0.19597(10) 0.61934(10) 0.11438(10) 0.0182(3) Uani d . 1
H H12 0.1337 0.6321 0.1263 0.022 Uiso calc R 1
C C13 0.24910(10) 0.55499(10) 0.16873(10) 0.0175(3) Uani d . 1
H H13 0.2225 0.5244 0.2182 0.021 Uiso calc R 1
C C14 0.17706(9) 0.73142(9) -0.01981(9) 0.0142(2) Uani d . 1
C C15 0.17395(9) 0.82183(9) 0.00881(9) 0.0133(2) Uani d . 1
C C16 0.21518(9) 0.86793(10) 0.09337(10) 0.0158(3) Uani d . 1
C C17 0.19026(10) 0.95851(10) 0.08043(10) 0.0169(3) Uani d . 1
H H17 0.2068 1.0062 0.1248 0.02 Uiso calc R 1
C C18 0.13644(9) 0.96808(9) -0.00932(9) 0.0145(2) Uani d . 1
C C19 0.27222(11) 0.82929(11) 0.18056(10) 0.0219(3) Uani d . 1
H H19A 0.2935 0.8788 0.2246 0.033 Uiso calc R 1
H H19B 0.3267 0.7971 0.1617 0.033 Uiso calc R 1
H H19C 0.2337 0.7868 0.2123 0.033 Uiso calc R 1
C C20 0.09738(10) 1.05324(9) -0.05517(10) 0.0179(3) Uani d . 1
H H20A 0.1203 1.0608 -0.1173 0.027 Uiso calc R 1
H H20B 0.1173 1.1053 -0.014 0.027 Uiso calc R 1
H H20C 0.0288 1.0498 -0.0645 0.027 Uiso calc R 1
C C21 0.03035(10) 0.71411(10) -0.24120(10) 0.0169(3) Uani d . 1
C C22 0.05601(11) 0.62220(10) -0.23093(11) 0.0213(3) Uani d . 1
H H22 0.0348 0.5747 -0.274 0.026 Uiso calc R 1
C C23 0.11706(11) 0.61212(10) -0.14802(11) 0.0198(3) Uani d . 1
C C24 0.12782(10) 0.70059(9) -0.10585(10) 0.0154(2) Uani d . 1
C C25 -0.03410(10) 0.75681(10) -0.32030(10) 0.0201(3) Uani d . 1
H H25A -0.0332 0.8231 -0.3123 0.03 Uiso calc R 1
H H25B -0.098 0.7341 -0.3186 0.03 Uiso calc R 1
H H25C -0.0134 0.7412 -0.3819 0.03 Uiso calc R 1
C C26 0.16215(13) 0.52349(11) -0.11473(13) 0.0291(4) Uani d . 1
H H26A 0.1384 0.4748 -0.1587 0.044 Uiso calc R 1
H H26B 0.1472 0.5096 -0.0504 0.044 Uiso calc R 1
H H26C 0.2303 0.5284 -0.1134 0.044 Uiso calc R 1
Cl Cl1 0.47671(2) 0.31427(2) 0.29777(2) 0.01691(7) Uani d . 1
B B1 0.06239(10) 0.86463(10) -0.14643(10) 0.0131(3) Uani d . 1
F F1 -0.03124(6) 0.88479(6) -0.13884(6) 0.01884(17) Uani d . 1
F F2 0.08988(6) 0.91650(6) -0.22083(6) 0.01845(17) Uani d . 1

loop_
_atom_site_aniso_label
_atom_site_aniso_U_11
_atom_site_aniso_U_22
_atom_site_aniso_U_33
_atom_site_aniso_U_12
_atom_site_aniso_U_13
_atom_site_aniso_U_23
Co1 0.01213(8) 0.01251(9) 0.01037(8) 0.00095(6) 0.00201(6) 0.00076(6)
N1 0.0132(5) 0.0166(6) 0.0200(6) 0.0010(4) 0.0008(4) 0.0044(4)
N2 0.0200(6) 0.0185(6) 0.0119(5) 0.0055(4) 0.0019(4) 0.0004(4)
N3 0.0139(5) 0.0151(6) 0.0144(5) 0.0006(4) 0.0041(4) 0.0022(4)
N4 0.0159(5) 0.0160(6) 0.0123(5) 0.0035(4) 0.0054(4) 0.0015(4)
N5 0.0132(5) 0.0142(5) 0.0118(5) 0.0014(4) 0.0025(4) 0.0007(4)
N6 0.0131(5) 0.0125(5) 0.0129(5) 0.0002(4) 0.0014(4) 0.0004(4)
N7 0.0147(5) 0.0143(5) 0.0133(5) 0.0001(4) 0.0002(4) 0.0001(4)
O1 0.0147(5) 0.0240(6) 0.0274(5) 0.0005(4) 0.0061(4) 0.0058(4)
O2 0.0271(6) 0.0305(6) 0.0148(5) 0.0047(5) 0.0088(4) -0.0005(4)
O3 0.0186(5) 0.0244(5) 0.0191(5) -0.0012(4) 0.0109(4) 0.0029(4)
O4 0.0184(5) 0.0263(6) 0.0184(5) 0.0030(4) 0.0113(4) 0.0013(4)
C1 0.0207(7) 0.0137(7) 0.0246(7) -0.0001(5) -0.0066(5) 0.0030(5)
C2 0.0292(8) 0.0166(7) 0.0159(6) 0.0046(6) -0.0050(5) -0.0018(5)
C3 0.0275(8) 0.0179(8) 0.0441(10) -0.0043(6) -0.0130(7) 0.0021(7)
C4 0.0493(11) 0.0267(9) 0.0235(8) 0.0062(8) -0.0067(7) -0.0092(7)
C5 0.0165(6) 0.0165(7) 0.0181(6) -0.0013(5) 0.0009(5) -0.0006(5)
C6 0.0209(7) 0.0159(7) 0.0140(6) 0.0030(5) 0.0024(5) -0.0011(5)
C7 0.0238(8) 0.0340(9) 0.0331(9) -0.0117(7) 0.0024(7) -0.0073(7)
C8 0.0356(9) 0.0304(9) 0.0177(7) 0.0033(7) 0.0017(6) -0.0093(6)
C9 0.0143(6) 0.0171(7) 0.0160(6) 0.0021(5) 0.0037(5) 0.0027(5)
C10 0.0169(6) 0.0162(7) 0.0161(6) 0.0013(5) 0.0041(5) 0.0028(5)
C11 0.0163(6) 0.0131(6) 0.0136(6) 0.0016(5) 0.0014(5) 0.0005(5)
C12 0.0149(6) 0.0218(7) 0.0189(6) 0.0052(5) 0.0057(5) 0.0049(5)
C13 0.0164(6) 0.0208(7) 0.0162(6) 0.0032(5) 0.0052(5) 0.0049(5)
C14 0.0122(6) 0.0162(6) 0.0145(6) 0.0021(5) 0.0026(4) 0.0021(5)
C15 0.0123(6) 0.0153(6) 0.0123(5) 0.0010(5) 0.0011(4) 0.0016(5)
C16 0.0125(6) 0.0211(7) 0.0138(6) -0.0010(5) 0.0014(4) -0.0014(5)
C17 0.0170(6) 0.0173(7) 0.0162(6) -0.0024(5) 0.0011(5) -0.0030(5)
C18 0.0142(6) 0.0151(6) 0.0148(6) -0.0012(5) 0.0039(5) -0.0003(5)
C19 0.0213(7) 0.0264(8) 0.0162(6) 0.0042(6) -0.0049(5) -0.0014(5)
C20 0.0237(7) 0.0142(7) 0.0160(6) 0.0001(5) 0.0033(5) -0.0001(5)
C21 0.0170(6) 0.0175(7) 0.0155(6) -0.0022(5) -0.0001(5) -0.0016(5)
C22 0.0247(7) 0.0170(7) 0.0211(7) -0.0021(6) -0.0015(6) -0.0040(5)
C23 0.0228(7) 0.0158(7) 0.0202(7) 0.0004(5) -0.0005(5) -0.0012(5)
C24 0.0167(6) 0.0140(6) 0.0151(6) 0.0013(5) 0.0011(5) 0.0007(5)
C25 0.0209(7) 0.0209(7) 0.0170(6) -0.0019(5) -0.0030(5) -0.0006(5)
C26 0.0372(9) 0.0155(8) 0.0319(9) 0.0041(6) -0.0065(7) -0.0019(6)
Cl1 0.01825(15) 0.01549(16) 0.01663(14) 0.00236(11) 0.00077(11) 0.00325(11)
B1 0.0134(6) 0.0136(7) 0.0127(6) 0.0004(5) 0.0030(5) 0.0005(5)
F1 0.0133(4) 0.0230(5) 0.0200(4) 0.0027(3) 0.0011(3) -0.0025(3)
F2 0.0264(4) 0.0171(4) 0.0125(4) -0.0035(3) 0.0048(3) 0.0021(3)

loop_
_atom_type_symbol
_atom_type_description
_atom_type_scat_dispersion_real
_atom_type_scat_dispersion_imag
_atom_type_scat_source
C C 0.0033 0.0016 'International Tables Vol C Tables 4.2.6.8 and 6.1.1.4'
H H 0.0000 0.0000 'International Tables Vol C Tables 4.2.6.8 and 6.1.1.4'
N N 0.0061 0.0033 'International Tables Vol C Tables 4.2.6.8 and 6.1.1.4'
O O 0.0106 0.0060 'International Tables Vol C Tables 4.2.6.8 and 6.1.1.4'
B B 0.0013 0.0007 'International Tables Vol C Tables 4.2.6.8 and 6.1.1.4'
F F 0.0171 0.0103 'International Tables Vol C Tables 4.2.6.8 and 6.1.1.4'
Cl Cl 0.1484 0.1585 'International Tables Vol C Tables 4.2.6.8 and 6.1.1.4'
Co Co 0.3494 0.9721 'International Tables Vol C Tables 4.2.6.8 and 6.1.1.4'

loop_
_geom_angle_atom_site_label_1
_geom_angle_atom_site_label_2
_geom_angle_atom_site_label_3
_geom_angle
N3 Co1 N4 82.00(5)
N3 Co1 N1 179.47(5)
N4 Co1 N1 98.51(5)
N3 Co1 N2 98.41(5)
N4 Co1 N2 178.08(5)
N1 Co1 N2 81.08(5)
N3 Co1 N5 89.27(5)
N4 Co1 N5 88.36(5)
N1 Co1 N5 90.60(5)
N2 Co1 N5 89.76(5)
N3 Co1 Cl1 89.68(4)
N4 Co1 Cl1 90.71(4)
N1 Co1 Cl1 90.45(4)
N2 Co1 Cl1 91.17(4)
N5 Co1 Cl1 178.69(4)
C1 N1 O1 121.01(12)
C1 N1 Co1 116.41(10)
O1 N1 Co1 122.59(9)
C2 N2 O2 120.94(12)
C2 N2 Co1 116.44(10)
O2 N2 Co1 122.53(9)
C5 N3 O3 121.70(12)
C5 N3 Co1 115.85(9)
O3 N3 Co1 122.34(9)
C6 N4 O4 122.05(11)
C6 N4 Co1 116.03(9)
O4 N4 Co1 121.80(9)
C13 N5 C9 118.45(12)
C13 N5 Co1 120.22(9)
C9 N5 Co1 121.16(9)
C18 N6 C15 107.95(11)
C18 N6 B1 126.28(11)
C15 N6 B1 125.65(11)
C21 N7 C24 107.93(11)
C21 N7 B1 126.66(11)
C24 N7 B1 125.37(11)
N1 O1 H1 102.1(10)
N2 O2 H2 101.8(11)
N3 O3 H2 102.4(9)
N4 O4 H1 104.0(9)
N1 C1 C2 112.86(13)
N1 C1 C3 124.32(15)
C2 C1 C3 122.82(14)
N2 C2 C1 112.83(13)
N2 C2 C4 124.56(16)
C1 C2 C4 122.61(15)
C1 C3 H3A 109.5
C1 C3 H3B 109.5
H3A C3 H3B 109.5
C1 C3 H3C 109.5
H3A C3 H3C 109.5
H3B C3 H3C 109.5
C2 C4 H4A 109.5
C2 C4 H4B 109.5
H4A C4 H4B 109.5
C2 C4 H4C 109.5
H4A C4 H4C 109.5
H4B C4 H4C 109.5
N3 C5 C6 113.01(12)
N3 C5 C7 122.23(13)
C6 C5 C7 124.76(13)
N4 C6 C5 112.50(12)
N4 C6 C8 123.07(13)
C5 C6 C8 124.43(13)
C5 C7 H7A 109.5
C5 C7 H7B 109.5
H7A C7 H7B 109.5
C5 C7 H7C 109.5
H7A C7 H7C 109.5
H7B C7 H7C 109.5
C6 C8 H8A 109.5
C6 C8 H8B 109.5
H8A C8 H8B 109.5
C6 C8 H8C 109.5
H8A C8 H8C 109.5
H8B C8 H8C 109.5
N5 C9 C10 122.10(12)
N5 C9 H9 118.9
C10 C9 H9 118.9
C9 C10 C11 119.52(12)
C9 C10 H10 120.2
C11 C10 H10 120.2
C12 C11 C10 118.11(12)
C12 C11 C14 120.53(12)
C10 C11 C14 121.35(12)
C13 C12 C11 119.57(13)
C13 C12 H12 120.2
C11 C12 H12 120.2
N5 C13 C12 122.15(13)
N5 C13 H13 118.9
C12 C13 H13 118.9
C15 C14 C24 121.94(12)
C15 C14 C11 119.43(12)
C24 C14 C11 118.63(12)
C14 C15 N6 119.91(11)
C14 C15 C16 131.91(12)
N6 C15 C16 108.18(12)
C17 C16 C15 105.77(12)
C17 C16 C19 125.26(13)
C15 C16 C19 128.96(13)
C16 C17 C18 108.60(12)
C16 C17 H17 125.7
C18 C17 H17 125.7
N6 C18 C17 109.46(12)
N6 C18 C20 122.85(12)
C17 C18 C20 127.68(12)
C16 C19 H19A 109.5
C16 C19 H19B 109.5
H19A C19 H19B 109.5
C16 C19 H19C 109.5
H19A C19 H19C 109.5
H19B C19 H19C 109.5
C18 C20 H20A 109.5
C18 C20 H20B 109.5
H20A C20 H20B 109.5
C18 C20 H20C 109.5
H20A C20 H20C 109.5
H20B C20 H20C 109.5
N7 C21 C22 109.17(12)
N7 C21 C25 123.16(13)
C22 C21 C25 127.68(13)
C23 C22 C21 108.78(13)
C23 C22 H22 125.6
C21 C22 H22 125.6
C22 C23 C24 106.20(13)
C22 C23 C26 124.14(14)
C24 C23 C26 129.65(13)
C14 C24 N7 119.92(12)
C14 C24 C23 132.12(13)
N7 C24 C23 107.91(12)
C21 C25 H25A 109.5
C21 C25 H25B 109.5
H25A C25 H25B 109.5
C21 C25 H25C 109.5
H25A C25 H25C 109.5
H25B C25 H25C 109.5
C23 C26 H26A 109.5
C23 C26 H26B 109.5
H26A C26 H26B 109.5
C23 C26 H26C 109.5
H26A C26 H26C 109.5
H26B C26 H26C 109.5
F2 B1 F1 108.04(11)
F2 B1 N6 110.61(11)
F1 B1 N6 110.48(11)
F2 B1 N7 110.76(11)
F1 B1 N7 110.04(11)
N6 B1 N7 106.93(11)

loop_
_geom_bond_atom_site_label_1
_geom_bond_atom_site_label_2
_geom_bond_distance
Co1 N3 1.8852(11)
Co1 N4 1.8865(11)
Co1 N1 1.9038(12)
Co1 N2 1.9040(12)
Co1 N5 1.9615(11)
Co1 Cl1 2.2293(4)
N1 C1 1.2944(19)
N1 O1 1.3514(15)
N2 C2 1.291(2)
N2 O2 1.3507(15)
N3 C5 1.2992(18)
N3 O3 1.3352(14)
N4 C6 1.3006(18)
N4 O4 1.3317(14)
N5 C13 1.3469(17)
N5 C9 1.3471(17)
N6 C18 1.3465(17)
N6 C15 1.4011(17)
N6 B1 1.5448(18)
N7 C21 1.3530(17)
N7 C24 1.4033(17)
N7 B1 1.5492(19)
O1 H1 1.18(2)
O2 H2 1.11(2)
O3 H2 1.37(2)
O4 H1 1.31(2)
C1 C2 1.470(2)
C1 C3 1.490(2)
C2 C4 1.496(2)
C3 H3A 0.98
C3 H3B 0.98
C3 H3C 0.98
C4 H4A 0.98
C4 H4B 0.98
C4 H4C 0.98
C5 C6 1.469(2)
C5 C7 1.493(2)
C6 C8 1.494(2)
C7 H7A 0.98
C7 H7B 0.98
C7 H7C 0.98
C8 H8A 0.98
C8 H8B 0.98
C8 H8C 0.98
C9 C10 1.3857(19)
C9 H9 0.95
C10 C11 1.3891(19)
C10 H10 0.95
C11 C12 1.3874(19)
C11 C14 1.4878(18)
C12 C13 1.3846(19)
C12 H12 0.95
C13 H13 0.95
C14 C15 1.3908(19)
C14 C24 1.4003(18)
C15 C16 1.4327(18)
C16 C17 1.384(2)
C16 C19 1.5004(19)
C17 C18 1.4044(19)
C17 H17 0.95
C18 C20 1.4857(19)
C19 H19A 0.98
C19 H19B 0.98
C19 H19C 0.98
C20 H20A 0.98
C20 H20B 0.98
C20 H20C 0.98
C21 C22 1.403(2)
C21 C25 1.4950(19)
C22 C23 1.378(2)
C22 H22 0.95
C23 C24 1.430(2)
C23 C26 1.503(2)
C25 H25A 0.98
C25 H25B 0.98
C25 H25C 0.98
C26 H26A 0.98
C26 H26B 0.98
C26 H26C 0.98
B1 F2 1.3936(16)
B1 F1 1.3955(16)

loop_
_geom_hbond_atom_site_label_D
_geom_hbond_atom_site_label_H
_geom_hbond_atom_site_label_A
_geom_hbond_distance_DH
_geom_hbond_distance_HA
_geom_hbond_distance_DA
_geom_hbond_angle_DHA
O1 H1 O4 1.18(2) 1.31(2) 2.4779(16) 170.2(18)
O2 H2 O3 1.11(2) 1.37(2) 2.4822(15) 172.4(19)

loop_
_geom_torsion_atom_site_label_1
_geom_torsion_atom_site_label_2
_geom_torsion_atom_site_label_3
_geom_torsion_atom_site_label_4
_geom_torsion
N3 Co1 N1 C1 9.(6)
N4 Co1 N1 C1 174.23(10)
N2 Co1 N1 C1 -3.87(11)
N5 Co1 N1 C1 85.80(11)
Cl1 Co1 N1 C1 -94.98(10)
N3 Co1 N1 O1 -170.(30)
N4 Co1 N1 O1 -5.37(11)
N2 Co1 N1 O1 176.53(11)
N5 Co1 N1 O1 -93.80(10)
Cl1 Co1 N1 O1 85.42(10)
N3 Co1 N2 C2 -174.03(11)
N4 Co1 N2 C2 -72.0(16)
N1 Co1 N2 C2 5.85(11)
N5 Co1 N2 C2 -84.80(11)
Cl1 Co1 N2 C2 96.13(10)
N3 Co1 N2 O2 2.62(11)
N4 Co1 N2 O2 104.6(16)
N1 Co1 N2 O2 -177.50(11)
N5 Co1 N2 O2 91.85(10)
Cl1 Co1 N2 O2 -87.23(10)
N4 Co1 N3 C5 -6.78(10)
N1 Co1 N3 C5 158.(6)
N2 Co1 N3 C5 171.32(10)
N5 Co1 N3 C5 81.67(11)
Cl1 Co1 N3 C5 -97.54(10)
N4 Co1 N3 O3 176.90(11)
N1 Co1 N3 O3 -18.(6)
N2 Co1 N3 O3 -5.00(11)
N5 Co1 N3 O3 -94.66(10)
Cl1 Co1 N3 O3 86.13(10)
N3 Co1 N4 C6 6.95(10)
N1 Co1 N4 C6 -172.91(10)
N2 Co1 N4 C6 -95.3(16)
N5 Co1 N4 C6 -82.54(11)
Cl1 Co1 N4 C6 96.53(10)
N3 Co1 N4 O4 -176.91(11)
N1 Co1 N4 O4 3.23(11)
N2 Co1 N4 O4 80.8(16)
N5 Co1 N4 O4 93.59(10)
Cl1 Co1 N4 O4 -87.33(10)
N3 Co1 N5 C13 37.89(11)
N4 Co1 N5 C13 119.90(11)
N1 Co1 N5 C13 -141.60(11)
N2 Co1 N5 C13 -60.52(11)
Cl1 Co1 N5 C13 74.8(16)
N3 Co1 N5 C9 -137.26(11)
N4 Co1 N5 C9 -55.24(11)
N1 Co1 N5 C9 43.26(11)
N2 Co1 N5 C9 124.33(11)
Cl1 Co1 N5 C9 -100.3(15)
O1 N1 C1 C2 -178.88(11)
Co1 N1 C1 C2 1.51(16)
O1 N1 C1 C3 0.3(2)
Co1 N1 C1 C3 -179.31(11)
O2 N2 C2 C1 176.79(11)
Co1 N2 C2 C1 -6.51(16)
O2 N2 C2 C4 -3.1(2)
Co1 N2 C2 C4 173.58(12)
N1 C1 C2 N2 3.23(18)
C3 C1 C2 N2 -175.97(13)
N1 C1 C2 C4 -176.86(14)
C3 C1 C2 C4 3.9(2)
O3 N3 C5 C6 -178.23(11)
Co1 N3 C5 C6 5.41(16)
O3 N3 C5 C7 0.8(2)
Co1 N3 C5 C7 -175.58(12)
O4 N4 C6 C5 178.06(11)
Co1 N4 C6 C5 -5.81(16)
O4 N4 C6 C8 -1.7(2)
Co1 N4 C6 C8 174.40(11)
N3 C5 C6 N4 0.26(18)
C7 C5 C6 N4 -178.73(14)
N3 C5 C6 C8 -179.96(14)
C7 C5 C6 C8 1.1(2)
C13 N5 C9 C10 -2.5(2)
Co1 N5 C9 C10 172.75(11)
N5 C9 C10 C11 -0.1(2)
C9 C10 C11 C12 2.4(2)
C9 C10 C11 C14 -176.97(13)
C10 C11 C12 C13 -2.1(2)
C14 C11 C12 C13 177.28(13)
C9 N5 C13 C12 2.8(2)
Co1 N5 C13 C12 -172.48(11)
C11 C12 C13 N5 -0.5(2)
C12 C11 C14 C15 87.67(17)
C10 C11 C14 C15 -92.93(16)
C12 C11 C14 C24 -92.32(17)
C10 C11 C14 C24 87.07(17)
C24 C14 C15 N6 -3.6(2)
C11 C14 C15 N6 176.42(11)
C24 C14 C15 C16 177.79(14)
C11 C14 C15 C16 -2.2(2)
C18 N6 C15 C14 -177.09(12)
B1 N6 C15 C14 6.79(19)
C18 N6 C15 C16 1.84(14)
B1 N6 C15 C16 -174.28(11)
C14 C15 C16 C17 178.01(14)
N6 C15 C16 C17 -0.74(15)
C14 C15 C16 C19 -3.2(3)
N6 C15 C16 C19 178.09(13)
C15 C16 C17 C18 -0.59(15)
C19 C16 C17 C18 -179.47(13)
C15 N6 C18 C17 -2.23(15)
B1 N6 C18 C17 173.86(12)
C15 N6 C18 C20 177.17(12)
B1 N6 C18 C20 -6.7(2)
C16 C17 C18 N6 1.78(16)
C16 C17 C18 C20 -177.58(13)
C24 N7 C21 C22 -0.03(16)
B1 N7 C21 C22 -177.69(12)
C24 N7 C21 C25 179.71(13)
B1 N7 C21 C25 2.0(2)
N7 C21 C22 C23 -0.51(18)
C25 C21 C22 C23 179.77(14)
C21 C22 C23 C24 0.82(17)
C21 C22 C23 C26 -177.93(15)
C15 C14 C24 N7 0.1(2)
C11 C14 C24 N7 -179.90(12)
C15 C14 C24 C23 -177.03(15)
C11 C14 C24 C23 3.0(2)
C21 N7 C24 C14 -177.23(12)
B1 N7 C24 C14 0.5(2)
C21 N7 C24 C23 0.53(16)
B1 N7 C24 C23 178.24(12)
C22 C23 C24 C14 176.55(15)
C26 C23 C24 C14 -4.8(3)
C22 C23 C24 N7 -0.83(16)
C26 C23 C24 N7 177.82(16)
C18 N6 B1 F2 58.27(17)
C15 N6 B1 F2 -126.31(13)
C18 N6 B1 F1 -61.31(17)
C15 N6 B1 F1 114.11(14)
C18 N6 B1 N7 178.95(11)
C15 N6 B1 N7 -5.63(17)
C21 N7 B1 F2 -60.16(17)
C24 N7 B1 F2 122.57(13)
C21 N7 B1 F1 59.23(17)
C24 N7 B1 F1 -118.04(14)
C21 N7 B1 N6 179.25(12)
C24 N7 B1 N6 1.98(17)
